data_7223016
loop_
_publ_author_name
'Ye, Run-Ping'
'Zhang, Xin'
'Zhai, Ji-Quan'
'Qin, Ye-Yan'
'Zhang, Lei'
'Yao, Yuan-Gen'
'Zhang, Jian'

_publ_section_title
;
 N-donor ligands enhancing luminescence properties of seven Zn/Cd(ii) MOFs
 based on a large rigid \p-conjugated carboxylate ligand
;
_journal_issue 47
_journal_name_full CrystEngComm
_journal_page_first 9155
_journal_paper_doi 10.1039/C5CE01884F
_journal_volume 17
_journal_year 2015
_chemical_formula_moiety 'C26 H19 N3 O6 Zn, H2 O'
_chemical_formula_sum 'C26 H21 N3 O7 Zn'
_chemical_formula_weight 552.85
_chemical_name_systematic
; 
 ? 
;
_space_group_IT_number 14
_symmetry_cell_setting monoclinic
_symmetry_space_group_name_Hall '-P 2ybc'
_symmetry_space_group_name_H-M 'P 1 21/c 1'
_atom_sites_solution_hydrogens geom
_atom_sites_solution_primary direct
_atom_sites_solution_secondary difmap
_audit_creation_method SHELXL-97
_audit_update_record
;
2015-10-21 deposited with the CCDC.
2015-10-23 downloaded from the CCDC.
;
_cell_angle_alpha 90.00
_cell_angle_beta 91.928(4)
_cell_angle_gamma 90.00
_cell_formula_units_Z 4
_cell_length_a 8.6783(4)
_cell_length_b 18.8256(7)
_cell_length_c 14.1402(6)
_cell_measurement_reflns_used 2666
_cell_measurement_temperature 293(2)
_cell_measurement_theta_max 27.3100
_cell_measurement_theta_min 2.9950
_cell_volume 2308.84(17)
_computing_cell_refinement 'Bruker FRAMBO'
_computing_data_collection 'Bruker FRAMBO'
_computing_data_reduction 'Bruker SAINT'
_computing_molecular_graphics 'Bruker SHELXTL'
_computing_publication_material 'Bruker SHELXTL'
_computing_structure_refinement 'SHELXL-97 (Sheldrick, 1997)'
_computing_structure_solution 'SHELXS-97 (Sheldrick, 1990)'
_diffrn_ambient_temperature 293(2)
_diffrn_measured_fraction_theta_full 0.995
_diffrn_measured_fraction_theta_max 0.995
_diffrn_measurement_device_type 'multiwire proportional'
_diffrn_measurement_method 'phi and omega scans'
_diffrn_radiation_monochromator graphite
_diffrn_radiation_source 'fine-focus sealed tube'
_diffrn_radiation_type MoK\a
_diffrn_radiation_wavelength 0.71073
_diffrn_reflns_av_R_equivalents 0.0271
_diffrn_reflns_av_sigmaI/netI 0.0440
_diffrn_reflns_limit_h_max 9
_diffrn_reflns_limit_h_min -10
_diffrn_reflns_limit_k_max 22
_diffrn_reflns_limit_k_min -11
_diffrn_reflns_limit_l_max 16
_diffrn_reflns_limit_l_min -16
_diffrn_reflns_number 8515
_diffrn_reflns_theta_full 25.00
_diffrn_reflns_theta_max 25.00
_diffrn_reflns_theta_min 2.35
_diffrn_standards_decay_% none
_diffrn_standards_interval_count none
_diffrn_standards_interval_time 0
_diffrn_standards_number none
_exptl_absorpt_coefficient_mu 1.119
_exptl_absorpt_correction_T_max 0.865
_exptl_absorpt_correction_T_min 0.502
_exptl_absorpt_correction_type multi-scan
_exptl_absorpt_process_details crystalclear
_exptl_crystal_colour colourless
_exptl_crystal_density_diffrn 1.590
_exptl_crystal_density_method 'not measured'
_exptl_crystal_description block
_exptl_crystal_F_000 1136.0
_exptl_crystal_size_max 0.82
_exptl_crystal_size_mid 0.52
_exptl_crystal_size_min 0.13
_refine_diff_density_max 0.423
_refine_diff_density_min -0.348
_refine_diff_density_rms 0.064
_refine_ls_extinction_method none
_refine_ls_goodness_of_fit_ref 1.060
_refine_ls_hydrogen_treatment mixed
_refine_ls_matrix_type full
_refine_ls_number_parameters 338
_refine_ls_number_reflns 4049
_refine_ls_number_restraints 0
_refine_ls_restrained_S_all 1.060
_refine_ls_R_factor_all 0.0495
_refine_ls_R_factor_gt 0.0348
_refine_ls_shift/su_max 0.001
_refine_ls_shift/su_mean 0.000
_refine_ls_structure_factor_coef Fsqd
_refine_ls_weighting_details 'calc w=1/[\s^2^(Fo^2^)+(0.0288P)^2^+1.0186P] where P=(Fo^2^+2Fc^2^)/3'
_refine_ls_weighting_scheme calc
_refine_ls_wR_factor_gt 0.0732
_refine_ls_wR_factor_ref 0.0809
_reflns_number_gt 3263
_reflns_number_total 4049
_reflns_threshold_expression >2sigma(I)
_cod_data_source_file c5ce01884f2.cif
_cod_data_source_block Compound-7
_cod_depositor_comments
;
The following automatic conversions were performed:

'_symmetry_cell_setting' value 'Monoclinic' changed to 'monoclinic'
according to
/usr/data/users/saulius/crontab/automatic-downloads/rss-feeds/RSC/lib/dictionaries/cif_core.dic
dictionary named 'cif_core.dic' version 2.4.2 from 2011-04-26.

Automatic conversion script
Id: cif_fix_values 3271 2015-04-21 07:52:19Z andrius 

 Adding full bibliography for 7223010--7223016.cif.
;
_cod_original_sg_symbol_H-M P2(1)/c
_cod_database_code 7223016

loop_
_symmetry_equiv_pos_as_xyz
'x, y, z'
'-x, y+1/2, -z+1/2'
'-x, -y, -z'
'x, -y-1/2, z-1/2'

loop_
_atom_site_label
_atom_site_type_symbol
_atom_site_fract_x
_atom_site_fract_y
_atom_site_fract_z
_atom_site_U_iso_or_equiv
_atom_site_adp_type
_atom_site_occupancy
_atom_site_symmetry_multiplicity
_atom_site_calc_flag
_atom_site_refinement_flags
Zn1 Zn 0.32300(3) 0.350143(16) 0.87942(2) 0.02391(11) Uani 1 1 d .
O1 O 0.4373(2) 0.41710(10) 0.80492(14) 0.0390(5) Uani 1 1 d .
O1W O 0.4084(2) 0.37217(11) 1.01701(13) 0.0345(5) Uani 1 1 d .
H1WA H 0.4538 0.4131 1.0188 0.052 Uiso 1 1 d R
H1WB H 0.4746 0.3401 1.0348 0.052 Uiso 1 1 d R
O2 O 0.4176(3) 0.51294(12) 0.89470(15) 0.0570(7) Uani 1 1 d .
O3 O 0.4578(2) 0.74888(11) 0.71631(14) 0.0395(5) Uani 1 1 d .
O4 O 0.6260(2) 0.74874(10) 0.60139(13) 0.0336(5) Uani 1 1 d .
O5 O 0.6712(2) 0.37482(10) 0.54494(14) 0.0395(5) Uani 1 1 d .
N1 N 0.7152(2) 0.49473(12) 0.51600(15) 0.0274(5) Uani 1 1 d .
N2 N 0.1792(2) 0.32316(12) 0.75306(15) 0.0287(5) Uani 1 1 d .
N3 N 0.0951(2) 0.37105(12) 0.91971(16) 0.0289(5) Uani 1 1 d .
C1 C 0.4488(3) 0.48311(15) 0.82033(19) 0.0269(6) Uani 1 1 d .
C2 C 0.5098(3) 0.52577(15) 0.73908(19) 0.0261(6) Uani 1 1 d .
C3 C 0.4947(3) 0.59892(14) 0.73752(18) 0.0261(6) Uani 1 1 d .
H3 H 0.4460 0.6222 0.7863 0.031 Uiso 1 1 calc R
C4 C 0.5525(3) 0.63757(14) 0.66290(19) 0.0256(6) Uani 1 1 d .
C5 C 0.5421(3) 0.71739(14) 0.66093(19) 0.0270(6) Uani 1 1 d .
C6 C 0.6241(3) 0.60211(14) 0.59031(19) 0.0269(6) Uani 1 1 d .
H6 H 0.6639 0.6280 0.5407 0.032 Uiso 1 1 calc R
C7 C 0.6374(3) 0.52849(14) 0.59054(18) 0.0258(6) Uani 1 1 d .
C8 C 0.5794(3) 0.49016(14) 0.66603(18) 0.0269(6) Uani 1 1 d .
H8 H 0.5875 0.4409 0.6673 0.032 Uiso 1 1 calc R
C9 C 0.7974(3) 0.53732(14) 0.44717(19) 0.0306(7) Uani 1 1 d .
H9A H 0.8713 0.5689 0.4784 0.037 Uiso 1 1 calc R
H9B H 0.7264 0.5652 0.4079 0.037 Uiso 1 1 calc R
C10 C 0.7301(3) 0.42291(15) 0.49983(19) 0.0288(6) Uani 1 1 d .
C11 C 0.8328(3) 0.41582(16) 0.41974(19) 0.0300(6) Uani 1 1 d .
C12 C 0.8765(3) 0.48231(15) 0.39037(19) 0.0308(7) Uani 1 1 d .
C13 C 0.9807(3) 0.49030(17) 0.3194(2) 0.0405(8) Uani 1 1 d .
H13 H 1.0097 0.5352 0.2991 0.049 Uiso 1 1 calc R
C14 C 1.0407(4) 0.43002(19) 0.2795(2) 0.0462(8) Uani 1 1 d .
H14 H 1.1128 0.4343 0.2326 0.055 Uiso 1 1 calc R
C15 C 0.9950(4) 0.36332(18) 0.3080(2) 0.0494(9) Uani 1 1 d .
H15 H 1.0362 0.3234 0.2796 0.059 Uiso 1 1 calc R
C16 C 0.8895(4) 0.35482(17) 0.3778(2) 0.0410(8) Uani 1 1 d .
H16 H 0.8574 0.3099 0.3962 0.049 Uiso 1 1 calc R
C17 C 0.2298(3) 0.29860(16) 0.6708(2) 0.0366(7) Uani 1 1 d .
H17 H 0.3354 0.2976 0.6617 0.044 Uiso 1 1 calc R
C18 C 0.1319(4) 0.27477(18) 0.5994(2) 0.0450(8) Uani 1 1 d .
H18 H 0.1706 0.2579 0.5431 0.054 Uiso 1 1 calc R
C19 C -0.0230(4) 0.27631(18) 0.6126(2) 0.0473(8) Uani 1 1 d .
H19 H -0.0912 0.2597 0.5655 0.057 Uiso 1 1 calc R
C20 C -0.0780(4) 0.30249(17) 0.6957(2) 0.0421(8) Uani 1 1 d .
H20 H -0.1833 0.3042 0.7055 0.051 Uiso 1 1 calc R
C21 C 0.0271(3) 0.32625(15) 0.7649(2) 0.0292(6) Uani 1 1 d .
C22 C -0.0202(3) 0.35639(15) 0.8562(2) 0.0297(7) Uani 1 1 d .
C23 C -0.1725(3) 0.37185(19) 0.8751(2) 0.0475(9) Uani 1 1 d .
H23 H -0.2512 0.3614 0.8310 0.057 Uiso 1 1 calc R
C24 C -0.2049(4) 0.4028(2) 0.9602(3) 0.0557(10) Uani 1 1 d .
H24 H -0.3061 0.4143 0.9736 0.067 Uiso 1 1 calc R
C25 C -0.0896(4) 0.4167(2) 1.0249(2) 0.0506(9) Uani 1 1 d .
H25 H -0.1107 0.4370 1.0830 0.061 Uiso 1 1 calc R
C26 C 0.0587(3) 0.40000(17) 1.0026(2) 0.0399(8) Uani 1 1 d .
H26 H 0.1377 0.4092 1.0470 0.048 Uiso 1 1 calc R
O2W O 0.4088(3) 0.73061(12) 0.90698(15) 0.0482(6) Uani 1 1 d G
H2WA H 0.4165 0.7323 0.8473 0.072 Uiso 1 1 d G
H2WB H 0.4009 0.7725 0.9287 0.072 Uiso 1 1 d G

loop_
_atom_site_aniso_label
_atom_site_aniso_U_11
_atom_site_aniso_U_22
_atom_site_aniso_U_33
_atom_site_aniso_U_23
_atom_site_aniso_U_13
_atom_site_aniso_U_12
Zn1 0.02779(18) 0.01683(17) 0.02748(18) 0.00153(14) 0.00646(13) 0.00076(13)
O1 0.0610(13) 0.0181(11) 0.0391(12) 0.0000(10) 0.0186(10) -0.0126(10)
O1W 0.0394(11) 0.0264(11) 0.0376(12) -0.0045(10) -0.0028(9) -0.0035(9)
O2 0.1001(18) 0.0301(13) 0.0429(13) -0.0031(11) 0.0328(13) -0.0045(12)
O3 0.0546(13) 0.0232(11) 0.0412(12) -0.0011(10) 0.0107(10) 0.0062(10)
O4 0.0549(12) 0.0159(10) 0.0304(11) 0.0024(9) 0.0071(9) -0.0070(9)
O5 0.0561(13) 0.0195(11) 0.0433(13) 0.0050(10) 0.0083(10) -0.0044(9)
N1 0.0393(13) 0.0176(12) 0.0255(12) 0.0008(11) 0.0052(10) -0.0027(10)
N2 0.0311(13) 0.0261(13) 0.0290(13) 0.0009(11) 0.0030(10) 0.0023(10)
N3 0.0301(12) 0.0275(14) 0.0295(13) 0.0003(11) 0.0049(10) 0.0037(10)
C1 0.0299(14) 0.0205(15) 0.0304(16) 0.0035(13) 0.0020(12) 0.0001(12)
C2 0.0279(14) 0.0213(15) 0.0292(15) 0.0038(13) 0.0008(12) -0.0028(11)
C3 0.0307(14) 0.0207(15) 0.0267(15) -0.0018(13) 0.0009(12) -0.0020(11)
C4 0.0291(14) 0.0186(15) 0.0288(15) 0.0019(12) -0.0024(12) -0.0023(11)
C5 0.0357(15) 0.0167(14) 0.0281(15) 0.0004(13) -0.0066(13) -0.0013(12)
C6 0.0318(15) 0.0211(15) 0.0276(15) 0.0051(13) -0.0002(12) -0.0036(12)
C7 0.0294(14) 0.0223(15) 0.0258(14) -0.0012(13) -0.0001(11) -0.0018(11)
C8 0.0309(14) 0.0166(14) 0.0333(16) 0.0020(13) 0.0013(12) -0.0017(11)
C9 0.0396(16) 0.0201(15) 0.0325(16) 0.0051(13) 0.0047(13) -0.0043(12)
C10 0.0373(16) 0.0216(15) 0.0271(15) -0.0015(13) -0.0053(12) -0.0014(12)
C11 0.0347(15) 0.0271(17) 0.0277(15) -0.0035(13) -0.0035(12) -0.0013(12)
C12 0.0381(16) 0.0272(16) 0.0270(15) -0.0015(13) -0.0017(12) 0.0007(13)
C13 0.0492(18) 0.0362(19) 0.0363(18) 0.0022(16) 0.0058(14) -0.0015(15)
C14 0.0494(19) 0.053(2) 0.0373(19) -0.0083(18) 0.0091(15) 0.0053(17)
C15 0.060(2) 0.040(2) 0.048(2) -0.0169(18) 0.0075(17) 0.0056(17)
C16 0.0555(19) 0.0261(17) 0.0414(18) -0.0056(15) 0.0011(15) 0.0003(15)
C17 0.0414(17) 0.0352(18) 0.0336(17) 0.0015(15) 0.0061(14) 0.0048(14)
C18 0.068(2) 0.038(2) 0.0286(17) -0.0026(16) 0.0009(16) 0.0056(17)
C19 0.055(2) 0.045(2) 0.041(2) -0.0024(17) -0.0138(16) -0.0010(16)
C20 0.0388(17) 0.042(2) 0.0446(19) -0.0011(17) -0.0067(14) 0.0003(15)
C21 0.0311(15) 0.0208(15) 0.0354(16) 0.0036(13) -0.0020(12) 0.0014(12)
C22 0.0271(14) 0.0257(16) 0.0365(16) 0.0028(14) 0.0060(12) 0.0014(12)
C23 0.0274(16) 0.060(2) 0.055(2) -0.0055(19) 0.0017(15) 0.0008(15)
C24 0.0331(18) 0.069(3) 0.066(2) -0.005(2) 0.0206(17) 0.0068(17)
C25 0.047(2) 0.060(2) 0.046(2) -0.0061(19) 0.0175(16) 0.0094(18)
C26 0.0397(17) 0.044(2) 0.0360(17) -0.0056(16) 0.0058(14) 0.0060(15)
O2W 0.0657(14) 0.0381(14) 0.0405(13) -0.0037(11) 0.0004(12) 0.0128(12)

loop_
_atom_type_symbol
_atom_type_description
_atom_type_scat_dispersion_real
_atom_type_scat_dispersion_imag
_atom_type_scat_source
C C 0.0033 0.0016 'International Tables Vol C Tables 4.2.6.8 and 6.1.1.4'
H H 0.0000 0.0000 'International Tables Vol C Tables 4.2.6.8 and 6.1.1.4'
N N 0.0061 0.0033 'International Tables Vol C Tables 4.2.6.8 and 6.1.1.4'
O O 0.0106 0.0060 'International Tables Vol C Tables 4.2.6.8 and 6.1.1.4'
Zn Zn 0.2839 1.4301 'International Tables Vol C Tables 4.2.6.8 and 6.1.1.4'

loop_
_geom_angle_atom_site_label_1
_geom_angle_atom_site_label_2
_geom_angle_atom_site_label_3
_geom_angle
_geom_angle_site_symmetry_1
_geom_angle_site_symmetry_3
O1 Zn1 O4 125.94(8) . 2_646
O1 Zn1 O1W 101.78(8) . .
O4 Zn1 O1W 89.61(8) 2_646 .
O1 Zn1 N3 121.75(9) . .
O4 Zn1 N3 110.49(8) 2_646 .
O1W Zn1 N3 91.02(8) . .
O1 Zn1 N2 89.73(9) . .
O4 Zn1 N2 90.38(8) 2_646 .
O1W Zn1 N2 165.74(7) . .
N3 Zn1 N2 75.65(8) . .
C1 O1 Zn1 125.77(17) . .
Zn1 O1W H1WA 110.5 . .
Zn1 O1W H1WB 110.0 . .
H1WA O1W H1WB 108.4 . .
C5 O4 Zn1 119.08(17) . 2_656
C10 N1 C7 127.7(2) . .
C10 N1 C9 112.1(2) . .
C7 N1 C9 120.2(2) . .
C21 N2 C17 118.5(3) . .
C21 N2 Zn1 115.02(18) . .
C17 N2 Zn1 126.20(19) . .
C26 N3 C22 118.3(2) . .
C26 N3 Zn1 124.16(19) . .
C22 N3 Zn1 117.51(17) . .
O2 C1 O1 125.3(3) . .
O2 C1 C2 120.0(2) . .
O1 C1 C2 114.7(2) . .
C3 C2 C8 120.8(2) . .
C3 C2 C1 120.4(2) . .
C8 C2 C1 118.8(2) . .
C2 C3 C4 119.8(2) . .
C2 C3 H3 120.1 . .
C4 C3 H3 120.1 . .
C6 C4 C3 119.4(3) . .
C6 C4 C5 119.6(2) . .
C3 C4 C5 120.9(2) . .
O3 C5 O4 123.9(3) . .
O3 C5 C4 120.1(2) . .
O4 C5 C4 116.0(2) . .
C4 C6 C7 121.1(2) . .
C4 C6 H6 119.5 . .
C7 C6 H6 119.5 . .
C6 C7 C8 119.0(2) . .
C6 C7 N1 119.0(2) . .
C8 C7 N1 121.9(2) . .
C2 C8 C7 119.8(3) . .
C2 C8 H8 120.1 . .
C7 C8 H8 120.1 . .
N1 C9 C12 102.8(2) . .
N1 C9 H9A 111.2 . .
C12 C9 H9A 111.2 . .
N1 C9 H9B 111.2 . .
C12 C9 H9B 111.2 . .
H9A C9 H9B 109.1 . .
O5 C10 N1 126.4(3) . .
O5 C10 C11 127.3(3) . .
N1 C10 C11 106.2(2) . .
C12 C11 C16 121.2(3) . .
C12 C11 C10 109.3(2) . .
C16 C11 C10 129.5(3) . .
C11 C12 C13 120.8(3) . .
C11 C12 C9 109.4(2) . .
C13 C12 C9 129.8(3) . .
C14 C13 C12 118.3(3) . .
C14 C13 H13 120.9 . .
C12 C13 H13 120.9 . .
C13 C14 C15 120.9(3) . .
C13 C14 H14 119.6 . .
C15 C14 H14 119.6 . .
C16 C15 C14 121.3(3) . .
C16 C15 H15 119.4 . .
C14 C15 H15 119.4 . .
C15 C16 C11 117.6(3) . .
C15 C16 H16 121.2 . .
C11 C16 H16 121.2 . .
N2 C17 C18 122.6(3) . .
N2 C17 H17 118.7 . .
C18 C17 H17 118.7 . .
C19 C18 C17 118.7(3) . .
C19 C18 H18 120.6 . .
C17 C18 H18 120.6 . .
C18 C19 C20 119.8(3) . .
C18 C19 H19 120.1 . .
C20 C19 H19 120.1 . .
C19 C20 C21 118.6(3) . .
C19 C20 H20 120.7 . .
C21 C20 H20 120.7 . .
N2 C21 C20 121.7(3) . .
N2 C21 C22 115.4(2) . .
C20 C21 C22 122.8(3) . .
N3 C22 C23 121.2(3) . .
N3 C22 C21 115.9(2) . .
C23 C22 C21 122.8(3) . .
C24 C23 C22 118.8(3) . .
C24 C23 H23 120.6 . .
C22 C23 H23 120.6 . .
C25 C24 C23 120.2(3) . .
C25 C24 H24 119.9 . .
C23 C24 H24 119.9 . .
C24 C25 C26 118.5(3) . .
C24 C25 H25 120.7 . .
C26 C25 H25 120.7 . .
N3 C26 C25 123.0(3) . .
N3 C26 H26 118.5 . .
C25 C26 H26 118.5 . .
H2WA O2W H2WB 109.5 . .

loop_
_geom_bond_atom_site_label_1
_geom_bond_atom_site_label_2
_geom_bond_distance
_geom_bond_site_symmetry_2
Zn1 O1 1.9372(18) .
Zn1 O4 1.9763(19) 2_646
Zn1 O1W 2.0999(18) .
Zn1 N3 2.114(2) .
Zn1 N2 2.204(2) .
O1 C1 1.265(3) .
O1W H1WA 0.8662 .
O1W H1WB 0.8655 .
O2 C1 1.230(3) .
O3 C5 1.240(3) .
O4 C5 1.276(3) .
O4 Zn1 1.9763(19) 2_656
O5 C10 1.229(3) .
N1 C10 1.378(3) .
N1 C7 1.421(3) .
N1 C9 1.465(3) .
N2 C21 1.337(3) .
N2 C17 1.339(3) .
N3 C26 1.339(3) .
N3 C22 1.350(3) .
C1 C2 1.512(4) .
C2 C3 1.383(4) .
C2 C8 1.387(4) .
C3 C4 1.389(4) .
C3 H3 0.9300 .
C4 C6 1.389(4) .
C4 C5 1.506(3) .
C6 C7 1.391(4) .
C6 H6 0.9300 .
C7 C8 1.396(4) .
C8 H8 0.9300 .
C9 C12 1.492(4) .
C9 H9A 0.9700 .
C9 H9B 0.9700 .
C10 C11 1.471(4) .
C11 C12 1.376(4) .
C11 C16 1.390(4) .
C12 C13 1.382(4) .
C13 C14 1.377(4) .
C13 H13 0.9300 .
C14 C15 1.381(5) .
C14 H14 0.9300 .
C15 C16 1.378(4) .
C15 H15 0.9300 .
C16 H16 0.9300 .
C17 C18 1.373(4) .
C17 H17 0.9300 .
C18 C19 1.364(4) .
C18 H18 0.9300 .
C19 C20 1.375(4) .
C19 H19 0.9300 .
C20 C21 1.388(4) .
C20 H20 0.9300 .
C21 C22 1.482(4) .
C22 C23 1.388(4) .
C23 C24 1.375(4) .
C23 H23 0.9300 .
C24 C25 1.358(4) .
C24 H24 0.9300 .
C25 C26 1.372(4) .
C25 H25 0.9300 .
C26 H26 0.9300 .
O2W H2WA 0.8497 .
O2W H2WB 0.8501 .

loop_
_geom_torsion_atom_site_label_1
_geom_torsion_atom_site_label_2
_geom_torsion_atom_site_label_3
_geom_torsion_atom_site_label_4
_geom_torsion
_geom_torsion_site_symmetry_1
O4 Zn1 O1 C1 -149.5(2) 2_646
O1W Zn1 O1 C1 -51.3(2) .
N3 Zn1 O1 C1 47.3(3) .
N2 Zn1 O1 C1 120.2(2) .
O1 Zn1 N2 C21 -128.7(2) .
O4 Zn1 N2 C21 105.3(2) 2_646
O1W Zn1 N2 C21 15.4(5) .
N3 Zn1 N2 C21 -5.76(19) .
O1 Zn1 N2 C17 57.5(2) .
O4 Zn1 N2 C17 -68.4(2) 2_646
O1W Zn1 N2 C17 -158.3(3) .
N3 Zn1 N2 C17 -179.5(3) .
O1 Zn1 N3 C26 -94.5(2) .
O4 Zn1 N3 C26 100.0(2) 2_646
O1W Zn1 N3 C26 10.0(2) .
N2 Zn1 N3 C26 -175.1(3) .
O1 Zn1 N3 C22 83.1(2) .
O4 Zn1 N3 C22 -82.4(2) 2_646
O1W Zn1 N3 C22 -172.3(2) .
N2 Zn1 N3 C22 2.58(19) .
Zn1 O1 C1 O2 16.1(4) .
Zn1 O1 C1 C2 -165.33(17) .
O2 C1 C2 C3 -16.4(4) .
O1 C1 C2 C3 164.9(2) .
O2 C1 C2 C8 164.2(3) .
O1 C1 C2 C8 -14.5(4) .
C8 C2 C3 C4 -1.3(4) .
C1 C2 C3 C4 179.4(2) .
C2 C3 C4 C6 0.4(4) .
C2 C3 C4 C5 -178.1(2) .
Zn1 O4 C5 O3 19.2(4) 2_656
Zn1 O4 C5 C4 -159.44(17) 2_656
C6 C4 C5 O3 168.4(2) .
C3 C4 C5 O3 -13.1(4) .
C6 C4 C5 O4 -12.9(4) .
C3 C4 C5 O4 165.5(2) .
C3 C4 C6 C7 0.7(4) .
C5 C4 C6 C7 179.2(2) .
C4 C6 C7 C8 -1.0(4) .
C4 C6 C7 N1 -178.3(2) .
C10 N1 C7 C6 -174.7(3) .
C9 N1 C7 C6 8.0(4) .
C10 N1 C7 C8 8.0(4) .
C9 N1 C7 C8 -169.3(2) .
C3 C2 C8 C7 1.0(4) .
C1 C2 C8 C7 -179.6(2) .
C6 C7 C8 C2 0.1(4) .
N1 C7 C8 C2 177.4(2) .
C10 N1 C9 C12 -4.4(3) .
C7 N1 C9 C12 173.4(2) .
C7 N1 C10 O5 4.0(5) .
C9 N1 C10 O5 -178.4(3) .
C7 N1 C10 C11 -174.7(2) .
C9 N1 C10 C11 2.8(3) .
O5 C10 C11 C12 -178.7(3) .
N1 C10 C11 C12 0.1(3) .
O5 C10 C11 C16 -1.5(5) .
N1 C10 C11 C16 177.3(3) .
C16 C11 C12 C13 -1.4(4) .
C10 C11 C12 C13 176.1(3) .
C16 C11 C12 C9 179.7(3) .
C10 C11 C12 C9 -2.9(3) .
N1 C9 C12 C11 4.3(3) .
N1 C9 C12 C13 -174.5(3) .
C11 C12 C13 C14 -0.5(4) .
C9 C12 C13 C14 178.2(3) .
C12 C13 C14 C15 1.5(5) .
C13 C14 C15 C16 -0.6(5) .
C14 C15 C16 C11 -1.2(5) .
C12 C11 C16 C15 2.2(4) .
C10 C11 C16 C15 -174.7(3) .
C21 N2 C17 C18 -1.8(4) .
Zn1 N2 C17 C18 171.8(2) .
N2 C17 C18 C19 0.2(5) .
C17 C18 C19 C20 1.0(5) .
C18 C19 C20 C21 -0.6(5) .
C17 N2 C21 C20 2.3(4) .
Zn1 N2 C21 C20 -172.0(2) .
C17 N2 C21 C22 -177.9(3) .
Zn1 N2 C21 C22 7.9(3) .
C19 C20 C21 N2 -1.1(5) .
C19 C20 C21 C22 179.0(3) .
C26 N3 C22 C23 1.1(4) .
Zn1 N3 C22 C23 -176.7(2) .
C26 N3 C22 C21 178.4(3) .
Zn1 N3 C22 C21 0.6(3) .
N2 C21 C22 N3 -5.8(4) .
C20 C21 C22 N3 174.1(3) .
N2 C21 C22 C23 171.5(3) .
C20 C21 C22 C23 -8.6(5) .
N3 C22 C23 C24 0.2(5) .
C21 C22 C23 C24 -177.0(3) .
C22 C23 C24 C25 -1.2(6) .
C23 C24 C25 C26 0.9(6) .
C22 N3 C26 C25 -1.4(5) .
Zn1 N3 C26 C25 176.3(2) .
C24 C25 C26 N3 0.4(5) .
